data_2008595
loop_
_publ_author_name
'H\'ector Novoa de Armas'
'Norbert M. Blaton'
'Oswald M. Peeters'
'Camiel J. De Ranter'
'Margarita Su\'arez Navarro'
'Yamila Verdecia Reyes'
'Estael Ochoa Rodr\'iguez'
'Esperanza Salfr\'an Solano'

_publ_section_title
;
 3-(2-Hydroxyphenylamino)-5,5-dimethylcyclohex-2-enone
;
_journal_issue 6
_journal_name_full 'Acta Crystallographica Section C'
_journal_page_first 1029
_journal_page_last 1031
_journal_paper_doi 10.1107/S0108270199004369
_journal_volume 55
_journal_year 1999
_chemical_formula_sum 'C14 H17 N O2'
_chemical_formula_weight 231.29
_chemical_name_systematic
;
3-(2'-hydroxyphenylamino)-5,5-dimethyl-2-cyclohexenone
;
_space_group_IT_number 7
_symmetry_cell_setting monoclinic
_symmetry_space_group_name_Hall 'P -2yc'
_symmetry_space_group_name_H-M 'P 1 c 1'
_cell_angle_alpha 90
_cell_angle_beta 104.04(2)
_cell_angle_gamma 90
_cell_formula_units_Z 2
_cell_length_a 7.208(2)
_cell_length_b 6.291(4)
_cell_length_c 14.432(5)
_cell_measurement_reflns_used 33
_cell_measurement_temperature 293
_cell_measurement_theta_max 35.96
_cell_measurement_theta_min 12.74
_cell_volume 634.9(5)
_computing_cell_refinement XSCANS
_computing_data_collection 'XSCANS (Siemens, 1996)'
_computing_data_reduction XSCANS
_computing_molecular_graphics 'DIAMOND (Bergerhoff, 1996)'
_computing_publication_material
;
PLATON (Spek, 1990), PARST (Nardelli, 1983, 1995)
and PARSTCIF (Nardelli, 1991)
;
_computing_structure_refinement 'SHELXL97 (Sheldrick, 1997a)'
_computing_structure_solution 'SHELXS97 (Sheldrick, 1997b)'
_diffrn_measurement_device_type 'Siemens P4 four-circle'
_diffrn_measurement_method \w/2\q
_diffrn_radiation_type CuK\a
_diffrn_radiation_wavelength 1.54184
_diffrn_reflns_av_R_equivalents .018
_diffrn_reflns_limit_h_max 8
_diffrn_reflns_limit_h_min -1
_diffrn_reflns_limit_k_max 1
_diffrn_reflns_limit_k_min -7
_diffrn_reflns_limit_l_max 17
_diffrn_reflns_limit_l_min -17
_diffrn_reflns_number 1812
_diffrn_reflns_theta_max 70
_diffrn_standards_decay_% .5
_diffrn_standards_interval_count 100
_diffrn_standards_number 3
_exptl_absorpt_coefficient_mu .650
_exptl_absorpt_correction_T_max .823
_exptl_absorpt_correction_T_min .751
_exptl_absorpt_correction_type '\y scan'
_exptl_absorpt_process_details '(North et al., 1968)'
_exptl_crystal_colour 'light yellow'
_exptl_crystal_density_diffrn 1.210
_exptl_crystal_density_method 'not measured'
_exptl_crystal_description prism
_exptl_crystal_F_000 248
_exptl_crystal_size_max .50
_exptl_crystal_size_mid .40
_exptl_crystal_size_min .30
_refine_diff_density_max .12
_refine_diff_density_min -.12
_refine_ls_extinction_coef .096(7)
_refine_ls_extinction_method 'SHELXL97 (Sheldrick, 1997a)'
_refine_ls_goodness_of_fit_all 1.139
_refine_ls_goodness_of_fit_ref 1.139
_refine_ls_hydrogen_treatment constr
_refine_ls_matrix_type full
_refine_ls_number_parameters 197
_refine_ls_number_reflns 1404
_refine_ls_R_factor_all .044
_refine_ls_R_factor_gt .043
_refine_ls_shift/su_max .001
_refine_ls_structure_factor_coef Fsqd
_refine_ls_weighting_details 'w = 1/[\s^2^(Fo^2^)+(0.0988P)^2^+0.0568P]  where P = (Fo^2^+2Fc^2^)/3'
_refine_ls_weighting_scheme calc
_refine_ls_wR_factor_all .133
_refine_ls_wR_factor_ref .133
_reflns_number_gt 1381
_reflns_number_total 1404
_reflns_threshold_expression 'F^2^ > 2\s(F^2^)'
_cod_data_source_file na1416.cif
_cod_data_source_block na1416
_cod_depositor_comments
;
The following automatic conversions were performed:
'_symmetry_cell_setting' value 'Monoclinic' changed to 'monoclinic'
according to '/home/saulius/struct/CIF-dictionaries/cif_core.dic'
dictionary named 'cif_core.dic' version 2.4.1 from 2010-06-29.

Automatic conversion script
Id: cif_fix_enum 1527 2010-12-29 10:47:43Z saulius 

The following automatic conversions were performed:

'_symmetry_cell_setting' value 'Monoclinic' changed to 'monoclinic'
according to /home/saulius/struct/CIF-dictionaries/cif_core.dic
dictionary named 'cif_core.dic' version 2.4.1 from 2010-06-29.

Automatic conversion script
Id: cif_fix_values 1715 2011-07-08 13:25:40Z adriana 
;
_cod_original_sg_symbol_H-M 'P c'
_cod_original_formula_sum 'C14 H17 N1 O2'
_cod_database_code 2008595

loop_
_symmetry_equiv_pos_as_xyz
X,Y,Z
X,-Y,1/2+Z

loop_
_atom_site_aniso_label
_atom_site_aniso_U_11
_atom_site_aniso_U_22
_atom_site_aniso_U_33
_atom_site_aniso_U_12
_atom_site_aniso_U_13
_atom_site_aniso_U_23
O1 .0802(15) .0592(11) .0306(9) .0113(11) .0176(10) -.0012(8)
O2 .0408(10) .0536(10) .0577(12) .0010(9) .0144(10) .0123(10)
N1 .0456(11) .0477(11) .0278(10) .0087(10) .0071(9) .0044(8)
C1 .085(2) .0631(17) .0289(13) .0293(17) .0142(15) .0038(12)
C1' .0372(12) .0462(12) .0258(11) .0019(11) .0004(10) .0003(10)
C6a .071(3) .044(2) .033(2) .010(3) .011(2) .0091(18)
C2 .0511(14) .0429(12) .0317(12) .0084(11) .0083(12) .0007(9)
C2' .0338(13) .0474(14) .0304(11) .0011(10) .0010(10) .0006(10)
C7a .093(5) .064(3) .050(3) .039(4) .015(3) .005(3)
C3 .0523(14) .0423(11) .0276(12) .0108(12) .0054(11) .0036(11)
C3' .0452(15) .0512(14) .0440(16) .0074(12) .0019(13) .0031(12)
C8a .049(3) .085(4) .061(3) -.004(3) .002(3) -.003(3)
C4' .0404(14) .0726(18) .0431(15) .0141(15) .0005(12) -.0043(14)
C4a .057(3) .043(2) .029(2) .014(2) .007(2) -.0018(19)
C5 .0562(16) .0422(12) .0291(12) .0095(13) .0014(12) .0022(10)
C5' .0352(14) .083(2) .0427(15) -.0008(13) .0065(12) -.0055(15)
C6' .0428(15) .0606(15) .0374(14) -.0061(12) .0072(12) .0015(11)
C6 .060(5) .060(4) .024(3) .010(4) -.004(3) -.004(3)
C7 .085(6) .041(4) .066(5) -.003(4) .014(5) .006(3)
C4 .042(4) .053(4) .034(4) .006(3) .009(3) .006(3)
C8 .066(5) .078(5) .049(5) .032(5) .005(4) .003(4)

loop_
_atom_site_label
_atom_site_fract_x
_atom_site_fract_y
_atom_site_fract_z
_atom_site_U_iso_or_equiv
_atom_site_thermal_displace_type
_atom_site_occupancy
_atom_site_type_symbol
O1 .6312(4) .8983(3) .18956(15) .0559(7) Uani 1.000 O
O2 .6612(3) .4881(3) .61634(16) .0503(6) Uani 1.000 O
N1 .7054(3) .8561(3) .52537(15) .0407(6) Uani 1.000 N
C1 .5954(6) .9568(6) .2661(2) .0589(10) Uani 1.000 C
C1' .8581(3) .7067(4) .54834(16) .0376(7) Uani 1.000 C
C6a .4995(7) 1.1759(7) .2663(3) .0496(14) Uani .588(7) C
C2 .6785(4) .8686(4) .3558(2) .0422(7) Uani 1.000 C
C2' .8317(3) .5181(4) .59413(18) .0384(7) Uani 1.000 C
C7a .2839(13) 1.3926(10) .3401(5) .069(2) Uani .588(7) C
C3 .6278(4) .9312(4) .43763(18) .0415(7) Uani 1.000 C
C3' .9785(4) .3684(5) .6138(2) .0483(9) Uani 1.000 C
C8a .2185(10) 1.0093(11) .3103(5) .0669(19) Uani .588(7) C
C4' 1.1509(5) .4112(5) .5915(2) .0537(9) Uani 1.000 C
C4a .5059(9) 1.1257(8) .4370(3) .0436(14) Uani .588(7) C
C5 .3706(4) 1.1756(4) .33926(19) .0440(8) Uani 1.000 C
C5' 1.1802(4) .6015(6) .5494(2) .0541(10) Uani 1.000 C
C6' 1.0332(4) .7494(5) .52809(19) .0474(8) Uani 1.000 C
C6 .3802(12) 1.0442(13) .2544(5) .050(2) Uani .412(7) C
C7 .4939(16) 1.3697(12) .3490(7) .065(3) Uani .412(7) C
C4 .4269(7) 1.0348(7) .4301(3) .043(2) Uani .412(7) C
C8 .1547(14) 1.2427(17) .3299(6) .066(3) Uani .412(7) C
H1 .65937 .90169 .57137 .0529 Uiso 1.000 H
H2 .77125 .76382 .36009 .0549 Uiso 1.000 H
H4B .58898 1.24707 .45709 .0564 Uiso .588(7) H
H5' 1.29719 .63018 .53560 .0703 Uiso 1.000 H
H6' 1.05202 .87811 .50002 .0616 Uiso 1.000 H
H6A .59672 1.28505 .28366 .0640 Uiso .588(7) H
H6B .42218 1.20750 .20286 .0640 Uiso .588(7) H
H7A .21268 1.42854 .27680 .0904 Uiso .588(7) H
H7B .19989 1.39269 .38256 .0904 Uiso .588(7) H
H7C .38357 1.49532 .36149 .0904 Uiso .588(7) H
H8A .27735 .87289 .30866 .0870 Uiso .588(7) H
H8B .14060 1.00619 .35559 .0870 Uiso .588(7) H
H8C .14033 1.04236 .24809 .0870 Uiso .588(7) H
H2' .65931 .37006 .64015 .0654 Uiso 1.000 H
H3' .96059 .23953 .64202 .0628 Uiso 1.000 H
H4' 1.24824 .31059 .60491 .0698 Uiso 1.000 H
H4A .43006 1.10648 .48350 .0564 Uiso .588(7) H
H4C .43064 1.12079 .48627 .0559 Uiso .412(7) H
H4D .33189 .92423 .42722 .0559 Uiso .412(7) H
H6C .29226 .92542 .24860 .0651 Uiso .412(7) H
H6D .34288 1.12938 .19684 .0651 Uiso .412(7) H
H7D .62513 1.32796 .35759 .0843 Uiso .412(7) H
H7E .45566 1.45471 .29231 .0843 Uiso .412(7) H
H7F .48014 1.45081 .40323 .0843 Uiso .412(7) H
H8D .07595 1.11782 .32277 .0857 Uiso .412(7) H
H8E .14470 1.31838 .38629 .0857 Uiso .412(7) H
H8F .11266 1.33258 .27508 .0857 Uiso .412(7) H

loop_
_atom_type_symbol
_atom_type_description
_atom_type_scat_dispersion_real
_atom_type_scat_dispersion_imag
_atom_type_scat_source
O O 0.0492 0.0322 'International Tables Vol C Tables 4.2.6.8 and 6.1.1.4'
N N 0.0311 0.0180 'International Tables Vol C Tables 4.2.6.8 and 6.1.1.4'
H H 0.0000 0.0000 'International Tables Vol C Tables 4.2.6.8 and 6.1.1.4'
C C 0.0181 0.0091 'International Tables Vol C Tables 4.2.6.8 and 6.1.1.4'

loop_
_geom_angle_atom_site_label_1
_geom_angle_atom_site_label_2
_geom_angle_atom_site_label_3
_geom_angle
_geom_angle_publ_flag
C2' O2 H2' 109.47 no
C1' N1 C3 125.1(2) yes
C3 N1 H1 117.45 no
C1' N1 H1 117.48 no
O1 C1 C6 114.0(4) yes
C2 C1 C6 114.5(4) no
O1 C1 C2 124.5(3) yes
C6a C1 C2 116.3(3) no
O1 C1 C6a 117.0(3) yes
N1 C1' C2' 119.1(2) yes
C2' C1' C6' 120.0(2) no
N1 C1' C6' 120.9(2) yes
C1 C6a C5 109.9(3) no
C1 C2 C3 122.4(3) no
O2 C2' C3' 123.0(2) yes
O2 C2' C1' 117.8(2) yes
C1' C2' C3' 119.2(2) no
N1 C3 C2 125.0(3) yes
N1 C3 C4a 113.7(3) yes
C2 C3 C4 119.5(3) no
N1 C3 C4 112.3(3) yes
C2 C3 C4a 120.2(3) no
C2' C3' C4' 120.1(3) no
C3 C4 C5 110.1(3) no
C3' C4' C5' 120.8(3) no
C3 C4a C5 114.2(3) no
C7a C5 C4a 110.5(4) no
C8a C5 C4a 111.8(4) no
C4 C5 C6 108.8(4) no
C6a C5 C7a 108.7(4) no
C4 C5 C8 105.9(4) no
C6 C5 C7 112.6(5) no
C6 C5 C8 108.5(5) no
C7 C5 C8 109.8(6) no
C7a C5 C8a 111.0(5) no
C6a C5 C8a 109.1(4) no
C4 C5 C7 111.0(4) no
C6a C5 C4a 105.6(3) no
C4' C5' C6' 119.2(3) no
C1 C6 C5 109.7(5) no
C1' C6' C5' 120.5(3) no
C1 C6a H6A 109.71 no
C1 C6a H6B 109.67 no
C5 C6a H6A 109.69 no
C5 C6a H6B 109.67 no
H6A C6a H6B 108.21 no
C1 C2 H2 118.75 no
C3 C2 H2 118.82 no
C5 C7a H7A 109.49 no
C5 C7a H7B 109.48 no
C5 C7a H7C 109.51 no
H7A C7a H7B 109.43 no
H7A C7a H7C 109.46 no
H7B C7a H7C 109.45 no
C2' C3' H3' 119.94 no
C4' C3' H3' 119.95 no
C5 C8a H8A 109.45 no
C5 C8a H8B 109.47 no
C5 C8a H8C 109.46 no
H8A C8a H8B 109.49 no
H8A C8a H8C 109.46 no
H8B C8a H8C 109.50 no
H4C C4 H4D 108.19 no
C3 C4 H4C 109.65 no
C3 C4 H4D 109.61 no
C5 C4 H4C 109.65 no
C5 C4 H4D 109.62 no
C3' C4' H4' 119.61 no
C5' C4' H4' 119.55 no
C3 C4a H4B 108.71 no
C3 C4a H4A 108.69 no
C5 C4a H4B 108.73 no
H4A C4a H4B 107.56 no
C5 C4a H4A 108.72 no
C6' C5' H5' 120.39 no
C4' C5' H5' 120.37 no
C1 C6 H6D 109.71 no
C1 C6 H6C 109.73 no
C5 C6 H6D 109.76 no
H6C C6 H6D 108.17 no
C5 C6 H6C 109.75 no
C1' C6' H6' 119.74 no
C5' C6' H6' 119.75 no
C5 C7 H7D 109.45 no
C5 C7 H7E 109.46 no
C5 C7 H7F 109.51 no
H7D C7 H7E 109.42 no
H7D C7 H7F 109.49 no
H7E C7 H7F 109.50 no
C5 C8 H8D 109.49 no
C5 C8 H8E 109.48 no
C5 C8 H8F 109.51 no
H8D C8 H8E 109.42 no
H8D C8 H8F 109.48 no
H8E C8 H8F 109.44 no

loop_
_geom_bond_atom_site_label_1
_geom_bond_atom_site_label_2
_geom_bond_site_symmetry_1
_geom_bond_site_symmetry_2
_geom_bond_distance
_geom_bond_publ_flag
O1 C1 . . 1.249(4) yes
O2 C2' . . 1.356(3) yes
O2 H2' . . .8197 no
N1 C3 . . 1.340(3) yes
N1 C1' . . 1.424(3) yes
N1 H1 . . .8602 no
C1 C2 . . 1.402(4) no
C1 C6a . . 1.542(6) no
C1 C6 . . 1.616(10) no
C1' C6' . . 1.389(4) no
C1' C2' . . 1.393(4) no
C6a C5 . . 1.564(6) no
C2 C3 . . 1.376(4) no
C2' C3' . . 1.393(4) no
C7a C5 . . 1.503(7) no
C3 C4a . . 1.505(6) no
C3 C4 . . 1.568(6) no
C3' C4' . . 1.384(5) no
C8a C5 . . 1.500(8) no
C4 C5 . . 1.552(5) no
C4' C5' . . 1.382(5) no
C4a C5 . . 1.540(6) no
C5 C6 . . 1.493(8) no
C5 C7 . . 1.497(10) no
C5 C8 . . 1.586(11) no
C5' C6' . . 1.387(5) no
C6a H6A . . .9696 no
C6a H6B . . .9700 no
C2 H2 . . .9302 no
C7a H7A . . .9600 no
C7a H7B . . .9603 no
C7a H7C . . .9599 no
C3' H3' . . .9302 no
C8a H8A . . .9601 no
C8a H8B . . .9597 no
C8a H8C . . .9599 no
C4 H4D . . .9699 no
C4 H4C . . .9695 no
C4' H4' . . .9298 no
C4a H4A . . .9705 no
C4a H4B . . .9703 no
C5' H5' . . .9299 no
C6 H6C . . .9703 no
C6 H6D . . .9701 no
C6' H6' . . .9300 no
C7 H7D . . .9603 no
C7 H7E . . .9602 no
C7 H7F . . .9594 no
C8 H8D . . .9600 no
C8 H8E . . .9605 no
C8 H8F . . .9598 no

loop_
_geom_contact_atom_site_label_1
_geom_contact_atom_site_label_2
_geom_contact_distance
_geom_contact_site_symmetry_2
_geom_contact_publ_flag
O1 O2 2.680(3) 2_564 no
O1 N1 2.984(4) 2_574 no
O1 C3' 3.407(5) 2_564 no
O2 O1 2.680(3) 2_565 no
O2 N1 2.718(3) . no
O1 H2' 1.8628 2_564 no
O1 H3' 2.7659 2_564 no
O1 H1 2.1684 2_574 no
O2 H4B 2.6966 1_545 no
O2 H5' 2.7491 1_455 no
O2 H1 2.6809 . no
N1 O2 2.718(3) . no
N1 O1 2.984(4) 2_575 no
C2 C7 3.414(9) . no
C2 C7 3.401(9) 1_545 no
C2 C6' 3.193(4) . no
C2 C8a 3.339(8) . no
C7a C5' 3.536(8) 1_465 no
C3' O1 3.407(5) 2_565 no
C8a C2 3.339(8) . no
C5' C7a 3.536(8) 1_645 no
C6' C2 3.193(4) . no
C7 C2 3.401(9) 1_565 no
C7 C2 3.414(9) . no
C1 H1 3.0874 2_574 no
C1 H2' 2.8550 2_564 no
C1 H7D 2.6654 . no
C1 H8A 2.5680 . no
C1' H2 2.6603 . no
C2 H6' 2.9775 . no
C2 H7E 3.0798 1_545 no
C2 H7D 2.9163 . no
C2 H8A 2.8053 . no
C2' H4B 2.8637 1_545 no
C2' H8F 3.0393 2_675 no
C7a H8A 3.0540 1_565 no
C3 H7D 2.7485 . no
C3 H6' 2.9894 . no
C3 H8A 2.7746 . no
C3' H8F 2.9664 2_675 no
C3' H7A 2.8440 2_675 no
C4' H8E 3.0083 1_645 no
C4' H7A 2.7908 2_675 no
C4' H6C 3.0891 2_665 no
C5' H7B 2.7765 1_645 no
C5' H4D 3.0598 1_655 no
C5' H8E 2.9132 1_645 no
C5' H6D 2.7493 2_675 no
C5' H6B 2.7417 2_675 no
C6 H4' 3.0896 2_464 no
C6' H6D 2.9762 2_675 no
C6' H4D 3.0797 1_655 no
C6' H2 2.6890 . no
H1 O2 2.6809 . no
H1 H4A 2.2323 . no
H1 H4C 2.2680 . no
H1 O1 2.1684 2_575 no
H1 C1 3.0874 2_575 no
H2 C6' 2.6890 . no
H2 C1' 2.6603 . no
H2 H6' 2.5900 . no
H2' H3' 2.3157 . no
H2' O1 1.8628 2_565 no
H2' C1 2.8550 2_565 no
H3' H8C 2.4909 2_665 no
H3' O1 2.7659 2_565 no
H3' H2' 2.3157 . no
H4' C6 3.0896 2_665 no
H4' H6C 2.5072 2_665 no
H4A H1 2.2323 . no
H4A H8B 2.5080 . no
H4B H7C 2.3545 . no
H4B O2 2.6966 1_565 no
H4B C2' 2.8637 1_565 no
H4B H6A 2.5284 . no
H4C H7F 2.4661 . no
H4C H8E 2.5362 . no
H4C H1 2.2680 . no
H4D C5' 3.0598 1_455 no
H4D H8D 2.4103 . no
H4D H5' 2.4741 1_455 no
H4D H6' 2.5072 1_455 no
H4D C6' 3.0797 1_455 no
H4D H6C 2.5238 . no
H5' H4D 2.4741 1_655 no
H5' H6B 2.5741 2_675 no
H5' O2 2.7491 1_655 no
H6' H8B 2.4591 1_655 no
H6' H4D 2.5072 1_655 no
H6' C3 2.9894 . no
H6' H2 2.5900 . no
H6' C2 2.9775 . no
H6A H4B 2.5284 . no
H6A H7C 2.4918 . no
H6B H5' 2.5741 2_474 no
H6B H7A 2.4768 . no
H6B H8C 2.5052 . no
H6B C5' 2.7417 2_474 no
H6C H8D 2.4190 . no
H6C C4' 3.0891 2_464 no
H6C H4' 2.5072 2_464 no
H6C H4D 2.5238 . no
H6D C6' 2.9762 2_474 no
H6D H7E 2.4909 . no
H6D H8F 2.5636 . no
H6D C5' 2.7493 2_474 no
H7A H8C 2.4982 . no
H7A C3' 2.8440 2_474 no
H7A C4' 2.7908 2_474 no
H7A H6B 2.4768 . no
H7B C5' 2.7765 1_465 no
H7B H8B 2.4830 . no
H7C H8A 2.5547 1_565 no
H7C H4B 2.3545 . no
H7C H6A 2.4918 . no
H7D C3 2.7485 . no
H7D C2 2.9163 . no
H7D C1 2.6654 . no
H7E C2 3.0798 1_565 no
H7E H8F 2.5429 . no
H7E H6D 2.4909 . no
H7F H4C 2.4661 . no
H7F H8E 2.5126 . no
H8A C1 2.5680 . no
H8A C2 2.8053 . no
H8A C7a 3.0540 1_545 no
H8A C3 2.7746 . no
H8A H7C 2.5547 1_545 no
H8B H7B 2.4830 . no
H8B H6' 2.4591 1_455 no
H8B H4A 2.5080 . no
H8C H3' 2.4909 2_464 no
H8C H7A 2.4982 . no
H8C H6B 2.5052 . no
H8D H4D 2.4103 . no
H8D H6C 2.4190 . no
H8E C4' 3.0083 1_465 no
H8E C5' 2.9132 1_465 no
H8E H4C 2.5362 . no
H8E H7F 2.5126 . no
H8F H6D 2.5636 . no
H8F H7E 2.5429 . no
H8F C2' 3.0393 2_474 no
H8F C3' 2.9664 2_474 no

loop_
_geom_hbond_atom_site_label_D
_geom_hbond_atom_site_label_H
_geom_hbond_atom_site_label_A
_geom_hbond_site_symmetry_A
_geom_hbond_distance_DH
_geom_hbond_distance_HA
_geom_hbond_distance_DA
_geom_hbond_angle_DHA
_geom_hbond_publ_flag
N1 H1 O1 2_575 0.86 2.17 2.984(4) 158 yes
O2 H2' O1 2_565 0.82 1.86 2.680(3) 175 yes

loop_
_geom_torsion_atom_site_label_1
_geom_torsion_atom_site_label_2
_geom_torsion_atom_site_label_3
_geom_torsion_atom_site_label_4
_geom_torsion
_geom_torsion_publ_flag
C1' N1 C3 C2 2.9(4) no
C1' N1 C3 C4a -165.1(3) no
C3 N1 C1' C6' 58.2(3) no
C3 N1 C1' C2' -123.6(3) no
O1 C1 C2 C3 -176.8(3) no
C2 C1 C6a C5 -46.3(5) no
O1 C1 C6a C5 149.8(3) no
C6a C1 C2 C3 20.7(5) no
C2' C1' C6' C5' 2.8(4) no
N1 C1' C2' O2 -1.3(3) no
N1 C1' C2' C3' 177.8(2) no
C6' C1' C2' O2 177.0(2) no
C6' C1' C2' C3' -3.9(4) no
N1 C1' C6' C5' -179.0(2) no
C1 C6a C5 C8a -60.5(5) no
C1 C6a C5 C4a 59.7(4) no
C1 C6a C5 C7a 178.3(4) no
C1 C2 C3 C4a -11.1(5) no
C1 C2 C3 N1 -178.4(3) no
O2 C2' C3' C4' -178.3(3) no
C1' C2' C3' C4' 2.6(4) no
N1 C3 C4a C5 -163.1(3) no
C2 C3 C4a C5 28.3(6) no
C2' C3' C4' C5' -0.2(4) no
C3' C4' C5' C6' -1.0(4) no
C3 C4a C5 C8a 67.0(5) no
C3 C4a C5 C6a -51.5(5) no
C3 C4a C5 C7a -168.9(5) no
C4' C5' C6' C1' -0.3(4) no
